data_7125173
loop_
_publ_author_name
'Arisawa, Mieko'
'Yamada, Tomoki'
'Tanii, Saori'
'Kawada, Yuta'
'Hashimoto, Hisako'
'Yamaguchi, Masahiko'

_publ_section_title
;
 Rhodium-catalyzed P-P bond exchange reaction of diphosphine disulfides.
;
_journal_issue 93
_journal_name_full 'Chemical communications (Cambridge, England)'
_journal_page_first 13580
_journal_page_last 13583
_journal_paper_doi 10.1039/c6cc07302f
_journal_volume 52
_journal_year 2016
_chemical_absolute_configuration ad
_chemical_formula_sum 'C16 H20 P2 S2'
_chemical_formula_weight 338.38
_space_group_IT_number 14
_space_group_name_Hall '-P 2ybc'
_space_group_name_H-M_alt 'P 1 21/c 1'
_symmetry_cell_setting monoclinic
_symmetry_space_group_name_H-M 'P 1 21/c 1'
_atom_sites_solution_hydrogens geom
_atom_sites_solution_primary direct
_atom_sites_solution_secondary difmap
_audit_creation_method SHELXL-97
_audit_update_record
;
2016-06-20 deposited with the CCDC.
2016-10-26 downloaded from the CCDC.
;
_cell_angle_alpha 90.00
_cell_angle_beta 101.490(2)
_cell_angle_gamma 90.00
_cell_formula_units_Z 2
_cell_length_a 9.3474(7)
_cell_length_b 7.1672(4)
_cell_length_c 13.3103(8)
_cell_measurement_reflns_used 6061
_cell_measurement_temperature 173
_cell_measurement_theta_max 27.43
_cell_measurement_theta_min 3.13
_cell_volume 873.85(10)
_computing_molecular_graphics 'Yadokari-XG 2009 (Wakita Nemoto et al., 2009)'
_computing_publication_material 'Yadokari-XG 2009 (Wakita,Nemoto et al., 2009)'
_computing_structure_refinement 'SHELXL-97 (Sheldrick, 1997)'
_computing_structure_solution SHELX
_diffrn_ambient_temperature 173
_diffrn_measured_fraction_theta_full 0.998
_diffrn_measured_fraction_theta_max 0.998
_diffrn_measurement_device_type 'Rigaku R-AXIS Rapid'
_diffrn_radiation_monochromator graphite
_diffrn_radiation_source 'sealed X-ray tube'
_diffrn_radiation_type 'Mo K\a'
_diffrn_radiation_wavelength 0.71075
_diffrn_reflns_av_R_equivalents 0.0337
_diffrn_reflns_av_sigmaI/netI 0.0271
_diffrn_reflns_limit_h_max 12
_diffrn_reflns_limit_h_min -12
_diffrn_reflns_limit_k_max 9
_diffrn_reflns_limit_k_min -9
_diffrn_reflns_limit_l_max 17
_diffrn_reflns_limit_l_min -17
_diffrn_reflns_number 8196
_diffrn_reflns_theta_full 27.43
_diffrn_reflns_theta_max 27.43
_diffrn_reflns_theta_min 3.12
_exptl_absorpt_coefficient_mu 0.476
_exptl_absorpt_correction_T_max 1.0000
_exptl_absorpt_correction_T_min 1.0000
_exptl_absorpt_correction_type multi-scan
_exptl_crystal_colour colorless
_exptl_crystal_density_diffrn 1.286
_exptl_crystal_density_method 'not measured'
_exptl_crystal_description block
_exptl_crystal_F_000 356
_exptl_crystal_size_max 0.30
_exptl_crystal_size_mid 0.30
_exptl_crystal_size_min 0.30
_refine_diff_density_max 0.836
_refine_diff_density_min -0.438
_refine_diff_density_rms 0.188
_refine_ls_extinction_method none
_refine_ls_goodness_of_fit_ref 1.268
_refine_ls_hydrogen_treatment constr
_refine_ls_matrix_type full
_refine_ls_number_parameters 80
_refine_ls_number_reflns 1989
_refine_ls_number_restraints 0
_refine_ls_restrained_S_all 1.268
_refine_ls_R_factor_all 0.0498
_refine_ls_R_factor_gt 0.0391
_refine_ls_shift/su_max 0.000
_refine_ls_shift/su_mean 0.000
_refine_ls_structure_factor_coef Fsqd
_refine_ls_weighting_details 'calc w=1/[\s^2^(Fo^2^)+(0.0559P)^2^+0.3664P] where P=(Fo^2^+2Fc^2^)/3'
_refine_ls_weighting_scheme calc
_refine_ls_wR_factor_gt 0.0964
_refine_ls_wR_factor_ref 0.1213
_reflns_number_gt 1658
_reflns_number_total 1989
_reflns_threshold_expression >2sigma(I)
_cod_data_source_file c6cc07302f2.cif
_cod_data_source_block ydkr
_cod_original_sg_symbol_H-M 'P 21/c'
_cod_database_code 7125173

loop_
_symmetry_equiv_pos_as_xyz
'x, y, z'
'-x, y+1/2, -z+1/2'
'-x, -y, -z'
'x, -y-1/2, z-1/2'

loop_
_atom_site_label
_atom_site_type_symbol
_atom_site_fract_x
_atom_site_fract_y
_atom_site_fract_z
_atom_site_U_iso_or_equiv
_atom_site_adp_type
_atom_site_occupancy
_atom_site_symmetry_multiplicity
_atom_site_calc_flag
_atom_site_refinement_flags
C5 C 0.68100(18) -0.1699(2) 0.72411(9) 0.0424(6) Uani 1 1 d G
H1 H 0.6899 -0.1874 0.6549 0.051 Uiso 1 1 calc R
C2 C 0.78396(14) -0.0642(2) 0.78996(10) 0.0300(5) Uani 1 1 d G
H2 H 0.8632 -0.0095 0.7657 0.036 Uiso 1 1 calc R
C1 C 0.77091(13) -0.03869(19) 0.89126(9) 0.0255(4) Uani 1 1 d G
C3 C 0.65490(16) -0.1188(2) 0.92672(10) 0.0348(5) Uani 1 1 d G
H3 H 0.6460 -0.1013 0.9960 0.042 Uiso 1 1 calc R
C4 C 0.55195(14) -0.2245(2) 0.86087(14) 0.0465(7) Uani 1 1 d G
H4 H 0.4727 -0.2792 0.8851 0.056 Uiso 1 1 calc R
C6 C 0.56499(16) -0.2500(2) 0.75956(13) 0.0482(7) Uani 1 1 d G
H5 H 0.4946 -0.3223 0.7146 0.058 Uiso 1 1 calc R
P3 P 0.90480(6) 0.09631(7) 0.97957(4) 0.02312(18) Uani 1 1 d .
S1 S 0.83794(7) 0.18348(10) 1.10120(4) 0.0394(2) Uani 1 1 d .
C7 C 0.9687(2) 0.2788(3) 0.90441(17) 0.0279(5) Uani 1 1 d .
H6 H 1.0522 0.3445 0.9474 0.034 Uiso 1 1 calc R
H7 H 1.0031 0.2219 0.8457 0.034 Uiso 1 1 calc R
C8 C 0.8473(3) 0.4192(3) 0.86457(19) 0.0371(6) Uani 1 1 d .
H8 H 0.7730 0.3599 0.8119 0.056 Uiso 1 1 calc R
H9 H 0.8885 0.5269 0.8349 0.056 Uiso 1 1 calc R
H10 H 0.8026 0.4608 0.9214 0.056 Uiso 1 1 calc R

loop_
_atom_site_aniso_label
_atom_site_aniso_U_11
_atom_site_aniso_U_22
_atom_site_aniso_U_33
_atom_site_aniso_U_23
_atom_site_aniso_U_13
_atom_site_aniso_U_12
C5 0.0403(14) 0.0376(13) 0.0440(14) -0.0134(11) -0.0045(11) 0.0036(11)
C2 0.0283(11) 0.0277(11) 0.0317(11) -0.0025(9) 0.0003(9) 0.0012(9)
C1 0.0205(10) 0.0241(10) 0.0304(11) 0.0027(8) 0.0012(8) 0.0030(8)
C3 0.0239(11) 0.0330(12) 0.0475(14) 0.0097(10) 0.0073(10) 0.0035(9)
C4 0.0247(13) 0.0339(13) 0.079(2) 0.0073(13) 0.0061(13) -0.0042(10)
C6 0.0320(14) 0.0296(12) 0.074(2) -0.0113(13) -0.0121(13) -0.0019(10)
P3 0.0201(3) 0.0274(3) 0.0218(3) 0.0000(2) 0.0039(2) 0.0036(2)
S1 0.0352(4) 0.0567(4) 0.0277(3) -0.0061(3) 0.0101(2) 0.0126(3)
C7 0.0292(11) 0.0245(10) 0.0285(11) -0.0007(9) 0.0020(9) -0.0035(8)
C8 0.0416(14) 0.0298(12) 0.0366(13) 0.0028(10) 0.0002(11) 0.0048(10)

loop_
_atom_type_symbol
_atom_type_description
_atom_type_scat_dispersion_real
_atom_type_scat_dispersion_imag
_atom_type_scat_source
C C 0.0033 0.0016 'International Tables Vol C Tables 4.2.6.8 and 6.1.1.4'
H H 0.0000 0.0000 'International Tables Vol C Tables 4.2.6.8 and 6.1.1.4'
P P 0.1023 0.0942 'International Tables Vol C Tables 4.2.6.8 and 6.1.1.4'
S S 0.1246 0.1234 'International Tables Vol C Tables 4.2.6.8 and 6.1.1.4'

loop_
_geom_angle_atom_site_label_1
_geom_angle_atom_site_label_2
_geom_angle_atom_site_label_3
_geom_angle
_geom_angle_site_symmetry_3
C2 C5 C6 120.0 .
C2 C5 H1 120.0 .
C6 C5 H1 120.0 .
C1 C2 C5 120.0 .
C1 C2 H2 120.0 .
C5 C2 H2 120.0 .
C2 C1 C3 120.0 .
C2 C1 P3 121.05(8) .
C3 C1 P3 118.95(8) .
C4 C3 C1 120.0 .
C4 C3 H3 120.0 .
C1 C3 H3 120.0 .
C3 C4 C6 120.0 .
C3 C4 H4 120.0 .
C6 C4 H4 120.0 .
C4 C6 C5 120.0 .
C4 C6 H5 120.0 .
C5 C6 H5 120.0 .
C1 P3 C7 106.66(9) .
C1 P3 S1 114.48(6) .
C7 P3 S1 114.90(8) .
C1 P3 P3 103.97(6) 3_757
C7 P3 P3 104.21(8) 3_757
S1 P3 P3 111.57(4) 3_757
C8 C7 P3 111.18(16) .
C8 C7 H6 109.4 .
P3 C7 H6 109.4 .
C8 C7 H7 109.4 .
P3 C7 H7 109.4 .
H6 C7 H7 108.0 .
C7 C8 H8 109.5 .
C7 C8 H9 109.5 .
H8 C8 H9 109.5 .
C7 C8 H10 109.5 .
H8 C8 H10 109.5 .
H9 C8 H10 109.5 .

loop_
_geom_bond_atom_site_label_1
_geom_bond_atom_site_label_2
_geom_bond_distance
_geom_bond_site_symmetry_2
C5 C2 1.3900 .
C5 C6 1.3900 .
C5 H1 0.9500 .
C2 C1 1.3900 .
C2 H2 0.9500 .
C1 C3 1.3900 .
C1 P3 1.8161(12) .
C3 C4 1.3900 .
C3 H3 0.9500 .
C4 C6 1.3900 .
C4 H4 0.9500 .
C6 H5 0.9500 .
P3 C7 1.818(2) .
P3 S1 1.9507(8) .
P3 P3 2.2323(10) 3_757
C7 C8 1.531(3) .
C7 H6 0.9900 .
C7 H7 0.9900 .
C8 H8 0.9800 .
C8 H9 0.9800 .
C8 H10 0.9800 .

loop_
_geom_torsion_atom_site_label_1
_geom_torsion_atom_site_label_2
_geom_torsion_atom_site_label_3
_geom_torsion_atom_site_label_4
_geom_torsion
_geom_torsion_site_symmetry_1
_geom_torsion_site_symmetry_4
C6 C5 C2 C1 0.0 . .
C5 C2 C1 C3 0.0 . .
C5 C2 C1 P3 179.26(11) . .
C2 C1 C3 C4 0.0 . .
P3 C1 C3 C4 -179.28(11) . .
C1 C3 C4 C6 0.0 . .
C3 C4 C6 C5 0.0 . .
C2 C5 C6 C4 0.0 . .
C2 C1 P3 C7 32.96(12) . .
C3 C1 P3 C7 -147.77(10) . .
C2 C1 P3 S1 161.20(8) . .
C3 C1 P3 S1 -19.53(10) . .
C2 C1 P3 P3 -76.83(9) . 3_757
C3 C1 P3 P3 102.44(8) . 3_757
C1 P3 C7 C8 67.26(17) . .
S1 P3 C7 C8 -60.75(17) . .
P3 P3 C7 C8 176.87(14) 3_757 .
